data_2234812
loop_
_publ_author_name
'Ha, Kwang'

_publ_section_title
;
 2-Ethoxy-6-[1-(3-ethoxy-2-hydroxybenzyl)-2,3-dihydro-1<i>H</i>-benzimidazol-2-yl]phenol
 acetonitrile monosolvate
;
_journal_coeditor_code SU2405
_journal_issue 5
_journal_name_full 'Acta Crystallographica Section E'
_journal_page_first o1398
_journal_paper_doi 10.1107/S1600536812015449
_journal_volume 68
_journal_year 2012
_chemical_formula_iupac 'C24 H24 N2 O4, C2 H3 N'
_chemical_formula_moiety 'C24 H24 N2 O4, C2 H3 N'
_chemical_formula_sum 'C26 H27 N3 O4'
_chemical_formula_weight 445.51
_chemical_name_systematic
;
2-Ethoxy-6-[1-(3-ethoxy-2-hydroxybenzyl)-2,3-dihydro-1<i>H</i>-
benzimidazol-2-yl]phenol acetonitrile monosolvate
;
_space_group_IT_number 14
_symmetry_cell_setting monoclinic
_symmetry_space_group_name_Hall '-P 2ybc'
_symmetry_space_group_name_H-M 'P 1 21/c 1'
_atom_sites_solution_hydrogens geom
_atom_sites_solution_primary direct
_atom_sites_solution_secondary difmap
_cell_angle_alpha 90.00
_cell_angle_beta 99.9910(10)
_cell_angle_gamma 90.00
_cell_formula_units_Z 4
_cell_length_a 7.6177(3)
_cell_length_b 19.2728(8)
_cell_length_c 16.3480(7)
_cell_measurement_reflns_used 3400
_cell_measurement_temperature 200(2)
_cell_measurement_theta_max 26.37
_cell_measurement_theta_min 2.53
_cell_volume 2363.72(17)
_computing_cell_refinement 'SAINT (Bruker, 2000)'
_computing_data_collection 'SMART (Bruker, 2000)'
_computing_data_reduction 'SAINT (Bruker, 2000)'
_computing_molecular_graphics 'ORTEP-3 (Farrugia, 1997) and PLATON (Spek, 2009)'
_computing_publication_material 'SHELXL97 (Sheldrick, 2008)'
_computing_structure_refinement 'SHELXL97 (Sheldrick, 2008)'
_computing_structure_solution 'SHELXS97 (Sheldrick, 2008)'
_diffrn_ambient_temperature 200(2)
_diffrn_measured_fraction_theta_full 0.996
_diffrn_measured_fraction_theta_max 0.996
_diffrn_measurement_device_type 'Bruker SMART 1000 CCD'
_diffrn_measurement_method '\f and \w scans'
_diffrn_radiation_monochromator graphite
_diffrn_radiation_source 'fine-focus sealed tube'
_diffrn_radiation_type MoK\a
_diffrn_radiation_wavelength 0.71073
_diffrn_reflns_av_R_equivalents 0.0592
_diffrn_reflns_av_sigmaI/netI 0.0768
_diffrn_reflns_limit_h_max 10
_diffrn_reflns_limit_h_min -8
_diffrn_reflns_limit_k_max 24
_diffrn_reflns_limit_k_min -25
_diffrn_reflns_limit_l_max 21
_diffrn_reflns_limit_l_min -21
_diffrn_reflns_number 17475
_diffrn_reflns_theta_full 28.30
_diffrn_reflns_theta_max 28.30
_diffrn_reflns_theta_min 2.11
_diffrn_standards_decay_% 0
_diffrn_standards_interval_count 0
_diffrn_standards_interval_time 0
_diffrn_standards_number 0
_exptl_absorpt_coefficient_mu 0.085
_exptl_absorpt_correction_T_max 1.000000
_exptl_absorpt_correction_T_min 0.853051
_exptl_absorpt_correction_type multi-scan
_exptl_absorpt_process_details '(SADABS; Bruker, 2000)'
_exptl_crystal_colour orange
_exptl_crystal_density_diffrn 1.252
_exptl_crystal_density_method 'not measured'
_exptl_crystal_description block
_exptl_crystal_F_000 944
_exptl_crystal_size_max 0.27
_exptl_crystal_size_mid 0.24
_exptl_crystal_size_min 0.20
_refine_diff_density_max 0.199
_refine_diff_density_min -0.235
_refine_ls_extinction_method none
_refine_ls_goodness_of_fit_ref 0.956
_refine_ls_hydrogen_treatment mixed
_refine_ls_matrix_type full
_refine_ls_number_parameters 309
_refine_ls_number_reflns 5852
_refine_ls_number_restraints 0
_refine_ls_restrained_S_all 0.956
_refine_ls_R_factor_all 0.1250
_refine_ls_R_factor_gt 0.0489
_refine_ls_shift/su_max 0.000
_refine_ls_shift/su_mean 0.000
_refine_ls_structure_factor_coef Fsqd
_refine_ls_weighting_details 'calc w=1/[\s^2^(Fo^2^)+(0.0484P)^2^] where P=(Fo^2^+2Fc^2^)/3'
_refine_ls_weighting_scheme calc
_refine_ls_wR_factor_gt 0.0974
_refine_ls_wR_factor_ref 0.1290
_reflns_number_gt 2912
_reflns_number_total 5852
_reflns_threshold_expression I>2sigma(I)
_cod_data_source_file su2405.cif
_cod_data_source_block I
_cod_original_sg_symbol_H-M 'P 21/c'
_cod_database_code 2234812
_cod_database_fobs_code 2234812

loop_
_symmetry_equiv_pos_as_xyz
'x, y, z'
'-x, y+1/2, -z+1/2'
'-x, -y, -z'
'x, -y-1/2, z-1/2'

loop_
_atom_site_type_symbol
_atom_site_label
_atom_site_fract_x
_atom_site_fract_y
_atom_site_fract_z
_atom_site_U_iso_or_equiv
_atom_site_adp_type
_atom_site_calc_flag
_atom_site_refinement_flags
_atom_site_occupancy
_atom_site_symmetry_multiplicity
O O1 0.15735(18) -0.00918(6) 0.26012(8) 0.0365(3) Uani d . 1 1
H H1O 0.168(3) 0.0028(13) 0.2049(17) 0.094(9) Uiso d . 1 1
O O2 0.19475(18) -0.02073(7) 0.41963(7) 0.0417(4) Uani d . 1 1
O O3 -0.00142(17) 0.37008(7) 0.19346(8) 0.0365(3) Uani d . 1 1
H H3O -0.037(3) 0.4162(14) 0.1998(15) 0.096(9) Uiso d . 1 1
O O4 0.22786(17) 0.47927(7) 0.21034(8) 0.0394(3) Uani d . 1 1
N N1 0.2178(2) 0.06036(8) 0.13143(9) 0.0379(4) Uani d . 1 1
N N2 0.1411(2) 0.17258(8) 0.12832(9) 0.0342(4) Uani d . 1 1
C C1 0.1805(3) 0.08206(10) 0.04922(11) 0.0362(5) Uani d . 1 1
C C2 0.1843(3) 0.04599(11) -0.02431(12) 0.0443(5) Uani d . 1 1
H H2 0.2157 -0.0017 -0.0237 0.053 Uiso calc R 1 1
C C3 0.1412(3) 0.08162(12) -0.09760(12) 0.0491(6) Uani d . 1 1
H H3 0.1431 0.0580 -0.1485 0.059 Uiso calc R 1 1
C C4 0.0946(3) 0.15150(12) -0.09935(13) 0.0505(6) Uani d . 1 1
H H4 0.0658 0.1744 -0.1514 0.061 Uiso calc R 1 1
C C5 0.0892(3) 0.18836(11) -0.02765(12) 0.0442(5) Uani d . 1 1
H H5 0.0574 0.2361 -0.0287 0.053 Uiso calc R 1 1
C C6 0.1330(2) 0.15182(10) 0.04647(11) 0.0358(5) Uani d . 1 1
C C7 0.1956(2) 0.11603(10) 0.17655(11) 0.0329(4) Uani d . 1 1
C C8 0.2259(2) 0.11358(10) 0.26759(11) 0.0320(4) Uani d . 1 1
C C9 0.2022(2) 0.04994(9) 0.30469(11) 0.0316(4) Uani d . 1 1
C C10 0.2278(2) 0.04394(10) 0.39178(11) 0.0343(5) Uani d . 1 1
C C11 0.2845(3) 0.10069(10) 0.44051(12) 0.0395(5) Uani d . 1 1
H H11 0.3030 0.0969 0.4993 0.047 Uiso calc R 1 1
C C12 0.3147(3) 0.16344(11) 0.40360(12) 0.0433(5) Uani d . 1 1
H H12 0.3562 0.2021 0.4375 0.052 Uiso calc R 1 1
C C13 0.2854(3) 0.17026(10) 0.31876(12) 0.0392(5) Uani d . 1 1
H H13 0.3055 0.2137 0.2945 0.047 Uiso calc R 1 1
C C14 0.2317(3) -0.03357(11) 0.50729(11) 0.0452(5) Uani d . 1 1
H H14A 0.1566 -0.0036 0.5363 0.054 Uiso calc R 1 1
H H14B 0.3585 -0.0238 0.5298 0.054 Uiso calc R 1 1
C C15 0.1904(3) -0.10855(11) 0.51931(13) 0.0543(6) Uani d . 1 1
H H15A 0.0655 -0.1177 0.4955 0.081 Uiso calc R 1 1
H H15B 0.2110 -0.1193 0.5788 0.081 Uiso calc R 1 1
H H15C 0.2678 -0.1376 0.4915 0.081 Uiso calc R 1 1
C C16 0.0792(2) 0.23988(9) 0.15229(11) 0.0355(5) Uani d . 1 1
H H16A 0.0403 0.2352 0.2068 0.043 Uiso calc R 1 1
H H16B -0.0259 0.2540 0.1111 0.043 Uiso calc R 1 1
C C17 0.2181(2) 0.29633(10) 0.15836(11) 0.0323(4) Uani d . 1 1
C C18 0.1690(2) 0.36206(9) 0.17971(10) 0.0304(4) Uani d . 1 1
C C19 0.2916(3) 0.41653(10) 0.18826(11) 0.0335(4) Uani d . 1 1
C C20 0.4630(3) 0.40455(11) 0.17447(11) 0.0405(5) Uani d . 1 1
H H20 0.5469 0.4414 0.1797 0.049 Uiso calc R 1 1
C C21 0.5126(3) 0.33855(11) 0.15293(12) 0.0427(5) Uani d . 1 1
H H21 0.6306 0.3304 0.1438 0.051 Uiso calc R 1 1
C C22 0.3911(3) 0.28487(11) 0.14468(11) 0.0393(5) Uani d . 1 1
H H22 0.4256 0.2399 0.1296 0.047 Uiso calc R 1 1
C C23 0.3560(3) 0.53233(11) 0.23731(13) 0.0468(6) Uani d . 1 1
H H23A 0.4117 0.5482 0.1902 0.056 Uiso calc R 1 1
H H23B 0.4507 0.5141 0.2812 0.056 Uiso calc R 1 1
C C24 0.2611(3) 0.59180(12) 0.27053(15) 0.0630(7) Uani d . 1 1
H H24A 0.1700 0.6104 0.2262 0.094 Uiso calc R 1 1
H H24B 0.3472 0.6283 0.2907 0.094 Uiso calc R 1 1
H H24C 0.2043 0.5754 0.3163 0.094 Uiso calc R 1 1
N N3 0.6545(4) 0.31138(16) 0.53251(17) 0.1080(10) Uani d . 1 1
C C25 0.6024(4) 0.3616(2) 0.38529(19) 0.1163(13) Uani d . 1 1
H H25A 0.6354 0.4108 0.3874 0.174 Uiso calc R 1 1
H H25B 0.4764 0.3568 0.3605 0.174 Uiso calc R 1 1
H H25C 0.6758 0.3363 0.3516 0.174 Uiso calc R 1 1
C C26 0.6315(4) 0.33353(16) 0.46845(19) 0.0758(8) Uani d . 1 1

loop_
_atom_site_aniso_label
_atom_site_aniso_U_11
_atom_site_aniso_U_22
_atom_site_aniso_U_33
_atom_site_aniso_U_12
_atom_site_aniso_U_13
_atom_site_aniso_U_23
O1 0.0473(9) 0.0318(8) 0.0306(8) -0.0014(6) 0.0072(6) -0.0023(6)
O2 0.0560(9) 0.0414(9) 0.0282(7) -0.0007(7) 0.0087(6) 0.0049(6)
O3 0.0346(8) 0.0348(9) 0.0412(8) -0.0011(6) 0.0095(6) -0.0018(6)
O4 0.0410(8) 0.0360(8) 0.0417(8) -0.0088(6) 0.0084(6) -0.0066(6)
N1 0.0495(11) 0.0350(10) 0.0291(9) 0.0019(8) 0.0066(8) -0.0022(7)
N2 0.0423(10) 0.0307(9) 0.0302(9) 0.0003(7) 0.0082(7) -0.0012(7)
C1 0.0404(12) 0.0372(12) 0.0321(11) -0.0035(9) 0.0097(9) -0.0029(9)
C2 0.0547(14) 0.0426(13) 0.0372(12) -0.0034(10) 0.0122(10) -0.0070(10)
C3 0.0577(15) 0.0587(16) 0.0322(12) -0.0089(12) 0.0115(10) -0.0078(11)
C4 0.0626(16) 0.0561(15) 0.0334(12) -0.0045(12) 0.0101(11) 0.0046(11)
C5 0.0540(14) 0.0424(13) 0.0372(12) -0.0014(10) 0.0101(10) 0.0050(10)
C6 0.0368(12) 0.0408(12) 0.0303(11) -0.0036(9) 0.0075(9) -0.0012(9)
C7 0.0342(11) 0.0329(11) 0.0321(10) -0.0008(8) 0.0074(8) -0.0001(9)
C8 0.0331(11) 0.0339(11) 0.0291(10) 0.0027(8) 0.0054(8) -0.0017(9)
C9 0.0306(11) 0.0320(11) 0.0321(11) 0.0031(8) 0.0054(8) -0.0036(9)
C10 0.0337(11) 0.0364(12) 0.0336(11) 0.0021(9) 0.0077(9) 0.0025(9)
C11 0.0445(13) 0.0454(13) 0.0283(10) 0.0009(10) 0.0055(9) -0.0035(10)
C12 0.0504(14) 0.0435(13) 0.0346(12) -0.0035(10) 0.0038(10) -0.0085(10)
C13 0.0462(13) 0.0345(12) 0.0360(12) -0.0001(9) 0.0049(9) 0.0002(9)
C14 0.0480(13) 0.0582(15) 0.0291(11) 0.0000(11) 0.0059(9) 0.0066(10)
C15 0.0678(16) 0.0567(16) 0.0393(13) 0.0015(12) 0.0117(11) 0.0119(11)
C16 0.0402(12) 0.0327(11) 0.0341(11) 0.0021(9) 0.0076(9) 0.0001(9)
C17 0.0362(12) 0.0348(11) 0.0266(10) -0.0001(9) 0.0070(8) 0.0011(8)
C18 0.0323(11) 0.0343(11) 0.0247(10) 0.0004(9) 0.0057(8) 0.0019(8)
C19 0.0401(12) 0.0331(11) 0.0276(10) -0.0020(9) 0.0069(9) -0.0009(8)
C20 0.0399(13) 0.0455(13) 0.0367(11) -0.0101(10) 0.0080(9) 0.0018(10)
C21 0.0385(12) 0.0499(14) 0.0416(12) 0.0014(10) 0.0122(10) -0.0003(10)
C22 0.0450(13) 0.0377(12) 0.0366(11) 0.0030(10) 0.0107(9) 0.0010(9)
C23 0.0457(13) 0.0437(13) 0.0492(13) -0.0145(10) 0.0033(10) -0.0089(11)
C24 0.0644(16) 0.0475(15) 0.0793(18) -0.0154(12) 0.0191(14) -0.0244(13)
N3 0.091(2) 0.155(3) 0.0782(19) -0.0154(17) 0.0162(16) 0.0298(18)
C25 0.083(2) 0.184(4) 0.081(2) 0.012(2) 0.0128(18) 0.048(2)
C26 0.0613(18) 0.099(2) 0.067(2) -0.0066(15) 0.0124(15) 0.0110(17)

loop_
_atom_type_symbol
_atom_type_description
_atom_type_scat_dispersion_real
_atom_type_scat_dispersion_imag
_atom_type_scat_source
C C 0.0033 0.0016 'International Tables Vol C Tables 4.2.6.8 and 6.1.1.4'
H H 0.0000 0.0000 'International Tables Vol C Tables 4.2.6.8 and 6.1.1.4'
N N 0.0061 0.0033 'International Tables Vol C Tables 4.2.6.8 and 6.1.1.4'
O O 0.0106 0.0060 'International Tables Vol C Tables 4.2.6.8 and 6.1.1.4'

loop_
_geom_angle_atom_site_label_1
_geom_angle_atom_site_label_2
_geom_angle_atom_site_label_3
_geom_angle
C9 O1 H1O 104.5(15)
C10 O2 C14 118.39(15)
C18 O3 H3O 115.1(16)
C19 O4 C23 117.18(15)
C7 N1 C1 105.62(15)
C7 N2 C6 106.53(15)
C7 N2 C16 129.40(15)
C6 N2 C16 123.63(15)
N1 C1 C6 109.32(16)
N1 C1 C2 130.78(19)
C6 C1 C2 119.90(18)
C3 C2 C1 117.8(2)
C3 C2 H2 121.1
C1 C2 H2 121.1
C2 C3 C4 121.63(19)
C2 C3 H3 119.2
C4 C3 H3 119.2
C5 C4 C3 121.8(2)
C5 C4 H4 119.1
C3 C4 H4 119.1
C4 C5 C6 116.2(2)
C4 C5 H5 121.9
C6 C5 H5 121.9
N2 C6 C1 106.24(16)
N2 C6 C5 131.13(19)
C1 C6 C5 122.63(18)
N1 C7 N2 112.25(16)
N1 C7 C8 121.61(17)
N2 C7 C8 126.14(16)
C9 C8 C13 118.59(17)
C9 C8 C7 117.41(16)
C13 C8 C7 123.92(17)
O1 C9 C8 122.82(16)
O1 C9 C10 116.72(16)
C8 C9 C10 120.44(17)
O2 C10 C11 126.11(17)
O2 C10 C9 114.27(16)
C11 C10 C9 119.61(18)
C10 C11 C12 119.94(18)
C10 C11 H11 120.0
C12 C11 H11 120.0
C13 C12 C11 120.82(19)
C13 C12 H12 119.6
C11 C12 H12 119.6
C12 C13 C8 120.50(19)
C12 C13 H13 119.8
C8 C13 H13 119.8
O2 C14 C15 106.75(16)
O2 C14 H14A 110.4
C15 C14 H14A 110.4
O2 C14 H14B 110.4
C15 C14 H14B 110.4
H14A C14 H14B 108.6
C14 C15 H15A 109.5
C14 C15 H15B 109.5
H15A C15 H15B 109.5
C14 C15 H15C 109.5
H15A C15 H15C 109.5
H15B C15 H15C 109.5
N2 C16 C17 113.79(15)
N2 C16 H16A 108.8
C17 C16 H16A 108.8
N2 C16 H16B 108.8
C17 C16 H16B 108.8
H16A C16 H16B 107.7
C18 C17 C22 119.42(17)
C18 C17 C16 117.35(16)
C22 C17 C16 123.22(17)
O3 C18 C17 116.90(16)
O3 C18 C19 122.53(17)
C17 C18 C19 120.55(17)
O4 C19 C20 125.22(17)
O4 C19 C18 115.26(16)
C20 C19 C18 119.52(18)
C19 C20 C21 120.01(18)
C19 C20 H20 120.0
C21 C20 H20 120.0
C22 C21 C20 120.29(19)
C22 C21 H21 119.9
C20 C21 H21 119.9
C21 C22 C17 120.20(19)
C21 C22 H22 119.9
C17 C22 H22 119.9
O4 C23 C24 108.13(17)
O4 C23 H23A 110.1
C24 C23 H23A 110.1
O4 C23 H23B 110.1
C24 C23 H23B 110.1
H23A C23 H23B 108.4
C23 C24 H24A 109.5
C23 C24 H24B 109.5
H24A C24 H24B 109.5
C23 C24 H24C 109.5
H24A C24 H24C 109.5
H24B C24 H24C 109.5
C26 C25 H25A 109.5
C26 C25 H25B 109.5
H25A C25 H25B 109.5
C26 C25 H25C 109.5
H25A C25 H25C 109.5
H25B C25 H25C 109.5
N3 C26 C25 179.5(4)

loop_
_geom_bond_atom_site_label_1
_geom_bond_atom_site_label_2
_geom_bond_distance
O1 C9 1.364(2)
O1 H1O 0.95(3)
O2 C10 1.365(2)
O2 C14 1.433(2)
O3 C18 1.364(2)
O3 H3O 0.94(3)
O4 C19 1.375(2)
O4 C23 1.429(2)
N1 C7 1.329(2)
N1 C1 1.389(2)
N2 C7 1.367(2)
N2 C6 1.388(2)
N2 C16 1.457(2)
C1 C6 1.391(3)
C1 C2 1.393(3)
C2 C3 1.370(3)
C2 H2 0.9500
C3 C4 1.392(3)
C3 H3 0.9500
C4 C5 1.377(3)
C4 H4 0.9500
C5 C6 1.391(3)
C5 H5 0.9500
C7 C8 1.467(2)
C8 C9 1.394(2)
C8 C13 1.402(3)
C9 C10 1.408(2)
C10 C11 1.378(3)
C11 C12 1.388(3)
C11 H11 0.9500
C12 C13 1.372(3)
C12 H12 0.9500
C13 H13 0.9500
C14 C15 1.499(3)
C14 H14A 0.9900
C14 H14B 0.9900
C15 H15A 0.9800
C15 H15B 0.9800
C15 H15C 0.9800
C16 C17 1.509(2)
C16 H16A 0.9900
C16 H16B 0.9900
C17 C18 1.383(2)
C17 C22 1.392(2)
C18 C19 1.396(2)
C19 C20 1.382(3)
C20 C21 1.390(3)
C20 H20 0.9500
C21 C22 1.379(3)
C21 H21 0.9500
C22 H22 0.9500
C23 C24 1.506(3)
C23 H23A 0.9900
C23 H23B 0.9900
C24 H24A 0.9800
C24 H24B 0.9800
C24 H24C 0.9800
N3 C26 1.116(3)
C25 C26 1.444(4)
C25 H25A 0.9800
C25 H25B 0.9800
C25 H25C 0.9800

loop_
_geom_hbond_atom_site_label_D
_geom_hbond_atom_site_label_H
_geom_hbond_atom_site_label_A
_geom_hbond_site_symmetry_A
_geom_hbond_distance_DH
_geom_hbond_distance_HA
_geom_hbond_distance_DA
_geom_hbond_angle_DHA
O1 H1O N1 . 0.95(3) 1.72(3) 2.602(2) 152(2)
O3 H3O O4 . 0.94(3) 2.33(3) 2.7180(18) 103.9(18)
O3 H3O O1 2 0.94(3) 1.89(3) 2.7774(19) 158(2)
O3 H3O O2 2 0.94(3) 2.43(3) 3.0117(19) 119.7(19)

loop_
_geom_torsion_atom_site_label_1
_geom_torsion_atom_site_label_2
_geom_torsion_atom_site_label_3
_geom_torsion_atom_site_label_4
_geom_torsion
C7 N1 C1 C6 -0.8(2)
C7 N1 C1 C2 179.1(2)
N1 C1 C2 C3 -179.59(19)
C6 C1 C2 C3 0.4(3)
C1 C2 C3 C4 -0.1(3)
C2 C3 C4 C5 -0.1(3)
C3 C4 C5 C6 0.1(3)
C7 N2 C6 C1 1.2(2)
C16 N2 C6 C1 -171.89(16)
C7 N2 C6 C5 -178.6(2)
C16 N2 C6 C5 8.3(3)
N1 C1 C6 N2 -0.3(2)
C2 C1 C6 N2 179.79(17)
N1 C1 C6 C5 179.54(17)
C2 C1 C6 C5 -0.4(3)
C4 C5 C6 N2 179.94(19)
C4 C5 C6 C1 0.2(3)
C1 N1 C7 N2 1.6(2)
C1 N1 C7 C8 -179.11(16)
C6 N2 C7 N1 -1.8(2)
C16 N2 C7 N1 170.74(17)
C6 N2 C7 C8 178.97(17)
C16 N2 C7 C8 -8.5(3)
N1 C7 C8 C9 -27.4(3)
N2 C7 C8 C9 151.77(18)
N1 C7 C8 C13 149.37(19)
N2 C7 C8 C13 -31.5(3)
C13 C8 C9 O1 -175.13(17)
C7 C8 C9 O1 1.8(3)
C13 C8 C9 C10 3.5(3)
C7 C8 C9 C10 -179.53(16)
C14 O2 C10 C11 -4.1(3)
C14 O2 C10 C9 174.76(16)
O1 C9 C10 O2 -3.2(2)
C8 C9 C10 O2 178.09(16)
O1 C9 C10 C11 175.79(16)
C8 C9 C10 C11 -2.9(3)
O2 C10 C11 C12 179.33(18)
C9 C10 C11 C12 0.5(3)
C10 C11 C12 C13 1.3(3)
C11 C12 C13 C8 -0.7(3)
C9 C8 C13 C12 -1.7(3)
C7 C8 C13 C12 -178.45(18)
C10 O2 C14 C15 -177.74(16)
C7 N2 C16 C17 101.5(2)
C6 N2 C16 C17 -87.1(2)
N2 C16 C17 C18 179.13(15)
N2 C16 C17 C22 -1.7(2)
C22 C17 C18 O3 -179.15(15)
C16 C17 C18 O3 0.0(2)
C22 C17 C18 C19 -0.5(3)
C16 C17 C18 C19 178.61(16)
C23 O4 C19 C20 -13.3(3)
C23 O4 C19 C18 166.75(16)
O3 C18 C19 O4 -0.9(2)
C17 C18 C19 O4 -179.46(15)
O3 C18 C19 C20 179.11(16)
C17 C18 C19 C20 0.6(3)
O4 C19 C20 C21 179.54(17)
C18 C19 C20 C21 -0.5(3)
C19 C20 C21 C22 0.4(3)
C20 C21 C22 C17 -0.4(3)
C18 C17 C22 C21 0.4(3)
C16 C17 C22 C21 -178.67(17)
C19 O4 C23 C24 -171.40(16)

loop_
_cod_related_entry_id
_cod_related_entry_database
_cod_related_entry_code
1 ChemSpider 30657717
